data_7037838
loop_
_publ_author_name
'Song, Li-Cheng'
'Zhu, An-Guo'
'Guo, Yuan-Qiang'

_publ_section_title
;
 Synthesis, characterization, and H/D exchange of \m-hydride-containing
 [FeFe]-hydrogenase subsite models formed by protonation reactions of
 (\m-TDT)Fe2(CO)4(PMe3)2 (TDT = SCH2SCH2S) with protic acids.
;
_journal_issue 12
_journal_name_full 'Dalton transactions (Cambridge, England : 2003)'
_journal_page_first 5021
_journal_page_last 5029
_journal_paper_doi 10.1039/c5dt04297f
_journal_volume 45
_journal_year 2016
_chemical_formula_sum 'C12 H23 F6 Fe2 O4 P3 S3'
_chemical_formula_weight 646.09
_chemical_name_systematic
; 
 ? 
;
_space_group_IT_number 15
_symmetry_cell_setting monoclinic
_symmetry_space_group_name_Hall '-C 2yc'
_symmetry_space_group_name_H-M 'C 1 2/c 1'
_atom_sites_solution_hydrogens geom
_atom_sites_solution_primary direct
_atom_sites_solution_secondary difmap
_audit_creation_method SHELXL-97
_audit_update_record
;
2015-09-29 deposited with the CCDC.
2016-01-04 downloaded from the CCDC.
;
_cell_angle_alpha 90.00
_cell_angle_beta 103.040(2)
_cell_angle_gamma 90.00
_cell_formula_units_Z 4
_cell_length_a 20.742(3)
_cell_length_b 8.9084(11)
_cell_length_c 13.7249(17)
_cell_measurement_reflns_used 3137
_cell_measurement_temperature 293(2)
_cell_measurement_theta_max 27.25
_cell_measurement_theta_min 2.50
_cell_volume 2470.7(6)
_computing_cell_refinement 'Bruker APEX II'
_computing_data_collection 'Bruker APEX II'
_computing_data_reduction 'Bruker SAINT'
_computing_molecular_graphics 'Bruker SHELXTL'
_computing_publication_material 'Bruker SHELXTL'
_computing_structure_refinement 'SHELXL-97 (Sheldrick, 1997)'
_computing_structure_solution 'SHELXS-97 (Sheldrick, 1990)'
_diffrn_ambient_temperature 293(2)
_diffrn_measured_fraction_theta_full 0.998
_diffrn_measured_fraction_theta_max 0.998
_diffrn_measurement_device_type 'CCD area detector'
_diffrn_measurement_method 'phi and omega scans'
_diffrn_radiation_monochromator graphite
_diffrn_radiation_source 'fine-focus sealed tube'
_diffrn_radiation_type MoK\a
_diffrn_radiation_wavelength 0.71073
_diffrn_reflns_av_R_equivalents 0.0174
_diffrn_reflns_av_sigmaI/netI 0.0184
_diffrn_reflns_limit_h_max 24
_diffrn_reflns_limit_h_min -22
_diffrn_reflns_limit_k_max 10
_diffrn_reflns_limit_k_min -10
_diffrn_reflns_limit_l_max 16
_diffrn_reflns_limit_l_min -16
_diffrn_reflns_number 6507
_diffrn_reflns_theta_full 25.02
_diffrn_reflns_theta_max 25.02
_diffrn_reflns_theta_min 2.50
_exptl_absorpt_coefficient_mu 1.683
_exptl_absorpt_correction_T_max 1.000000
_exptl_absorpt_correction_T_min 0.623011
_exptl_absorpt_correction_type multi-scan
_exptl_absorpt_process_details SADABS
_exptl_crystal_colour RED
_exptl_crystal_density_diffrn 1.737
_exptl_crystal_density_meas ?
_exptl_crystal_density_method 'not measured'
_exptl_crystal_description BLOCK
_exptl_crystal_F_000 1304
_exptl_crystal_size_max 0.46
_exptl_crystal_size_mid 0.34
_exptl_crystal_size_min 0.30
_refine_diff_density_max 0.386
_refine_diff_density_min -0.440
_refine_diff_density_rms 0.063
_refine_ls_extinction_method none
_refine_ls_goodness_of_fit_ref 1.052
_refine_ls_hydrogen_treatment mixed
_refine_ls_matrix_type full
_refine_ls_number_parameters 147
_refine_ls_number_reflns 2190
_refine_ls_number_restraints 0
_refine_ls_restrained_S_all 1.052
_refine_ls_R_factor_all 0.0461
_refine_ls_R_factor_gt 0.0404
_refine_ls_shift/su_max 0.001
_refine_ls_shift/su_mean 0.000
_refine_ls_structure_factor_coef Fsqd
_refine_ls_weighting_details 'calc w=1/[\s^2^(Fo^2^)+(0.0641P)^2^+4.2054P] where P=(Fo^2^+2Fc^2^)/3'
_refine_ls_weighting_scheme calc
_refine_ls_wR_factor_gt 0.1101
_refine_ls_wR_factor_ref 0.1141
_reflns_number_gt 1893
_reflns_number_total 2190
_reflns_threshold_expression >2sigma(I)
_cod_data_source_file c5dt04297f2.cif
_cod_data_source_block 50124e
_cod_depositor_comments
;
The following automatic conversions were performed:

'_symmetry_cell_setting' value 'Monoclinic' changed to 'monoclinic'
according to
/usr/data/users/saulius/crontab/automatic-downloads/rss-feeds/RSC/lib/dictionaries/cif_core.dic
dictionary named 'cif_core.dic' version 2.4.2 from 2011-04-26.

'_exptl_absorpt_correction_type' value 'MULTI-SCAN' changed to
'multi-scan' according to
/usr/data/users/saulius/crontab/automatic-downloads/rss-feeds/RSC/lib/dictionaries/cif_core.dic
dictionary named 'cif_core.dic' version 2.4.2 from 2011-04-26.

'_exptl_crystal_density_meas' value 'NONE' was changed to '?' - the
value is perceived as not measured.

Automatic conversion script
Id: cif_fix_values 4268 2015-11-12 08:31:59Z antanas 

 Adding full bibliography for 7037836--7037840.cif.
;
_cod_original_cell_volume 2470.6(5)
_cod_original_sg_symbol_H-M C2/c
_cod_database_code 7037838

loop_
_symmetry_equiv_pos_as_xyz
'x, y, z'
'-x, y, -z+1/2'
'x+1/2, y+1/2, z'
'-x+1/2, y+1/2, -z+1/2'
'-x, -y, -z'
'x, -y, z-1/2'
'-x+1/2, -y+1/2, -z'
'x+1/2, -y+1/2, z-1/2'

loop_
_atom_site_label
_atom_site_type_symbol
_atom_site_fract_x
_atom_site_fract_y
_atom_site_fract_z
_atom_site_U_iso_or_equiv
_atom_site_adp_type
_atom_site_occupancy
_atom_site_symmetry_multiplicity
_atom_site_calc_flag
_atom_site_refinement_flags
_atom_site_disorder_assembly
_atom_site_disorder_group
Fe1 Fe 0.05121(2) 0.15331(5) 0.71136(3) 0.0501(2) Uani 1 1 d . . .
S1 S 0.04669(5) 0.03633(11) 0.85525(7) 0.0658(3) Uani 1 1 d . . .
S2 S 0.01743(13) -0.2543(2) 0.7361(4) 0.0995(11) Uani 0.50 1 d P . .
P1 P 0.13280(5) 0.29892(12) 0.80004(8) 0.0610(3) Uani 1 1 d . . .
O1 O 0.14206(18) -0.0507(4) 0.6450(3) 0.1059(12) Uani 1 1 d . . .
O2 O 0.0381(2) 0.3544(5) 0.5409(3) 0.1176(15) Uani 1 1 d . . .
C1 C 0.1071(2) 0.0297(5) 0.6711(3) 0.0737(11) Uani 1 1 d . . .
C2 C 0.0433(2) 0.2746(6) 0.6068(3) 0.0762(12) Uani 1 1 d . . .
C3 C 0.0434(4) -0.1665(6) 0.8398(6) 0.154(4) Uani 1 1 d . . .
H3C H 0.0462 -0.2083 0.9051 0.184 Uiso 0.50 1 d PR A -2
H3D H 0.0833 -0.1949 0.8201 0.184 Uiso 0.50 1 d PR A -2
H3A H 0.0178 -0.2036 0.8848 0.184 Uiso 0.50 1 d PR A -1
H3B H 0.0879 -0.2011 0.8652 0.184 Uiso 0.50 1 d PR A -1
C4 C 0.2116(2) 0.2092(7) 0.8356(5) 0.1096(19) Uani 1 1 d . . .
H4A H 0.2438 0.2798 0.8698 0.164 Uiso 1 1 calc R . .
H4B H 0.2246 0.1731 0.7770 0.164 Uiso 1 1 calc R . .
H4C H 0.2088 0.1263 0.8792 0.164 Uiso 1 1 calc R . .
C5 C 0.1532(3) 0.4641(6) 0.7358(5) 0.1062(18) Uani 1 1 d . . .
H5A H 0.1889 0.5171 0.7787 0.159 Uiso 1 1 calc R . .
H5B H 0.1152 0.5285 0.7189 0.159 Uiso 1 1 calc R . .
H5C H 0.1662 0.4343 0.6759 0.159 Uiso 1 1 calc R . .
C6 C 0.1163(3) 0.3748(7) 0.9143(4) 0.109(2) Uani 1 1 d . . .
H6A H 0.1055 0.2945 0.9545 0.163 Uiso 1 1 calc R . .
H6B H 0.0797 0.4436 0.8983 0.163 Uiso 1 1 calc R . .
H6C H 0.1548 0.4267 0.9508 0.163 Uiso 1 1 calc R . .
P2 P 0.2500 0.2500 0.5000 0.0593(4) Uani 1 2 d S . .
F1 F 0.2424(2) 0.0804(4) 0.5218(4) 0.1386(14) Uani 1 1 d . . .
F2 F 0.2152(2) 0.2257(6) 0.3879(2) 0.1454(15) Uani 1 1 d . . .
F3 F 0.31953(16) 0.2202(5) 0.4772(3) 0.1312(13) Uani 1 1 d . . .
H1 H 0.0000 0.272(6) 0.7500 0.061(14) Uiso 1 2 d S . .

loop_
_atom_site_aniso_label
_atom_site_aniso_U_11
_atom_site_aniso_U_22
_atom_site_aniso_U_33
_atom_site_aniso_U_23
_atom_site_aniso_U_13
_atom_site_aniso_U_12
Fe1 0.0510(3) 0.0543(3) 0.0450(3) -0.0038(2) 0.0111(2) 0.0108(2)
S1 0.0713(6) 0.0596(6) 0.0556(5) 0.0126(4) -0.0084(4) -0.0069(4)
S2 0.082(3) 0.0475(10) 0.159(3) -0.0048(15) 0.005(2) 0.0175(10)
P1 0.0557(6) 0.0638(6) 0.0681(6) -0.0069(5) 0.0236(4) -0.0085(4)
O1 0.092(2) 0.103(3) 0.134(3) -0.022(2) 0.047(2) 0.035(2)
O2 0.112(3) 0.172(4) 0.084(2) 0.062(2) 0.054(2) 0.047(3)
C1 0.067(2) 0.080(3) 0.074(3) -0.014(2) 0.014(2) 0.016(2)
C2 0.067(3) 0.107(3) 0.063(2) 0.014(2) 0.033(2) 0.029(2)
C3 0.187(8) 0.053(3) 0.167(6) 0.037(3) -0.077(6) -0.004(3)
C4 0.060(3) 0.103(4) 0.154(6) -0.008(4) 0.000(3) -0.007(3)
C5 0.138(5) 0.075(3) 0.118(4) -0.003(3) 0.054(4) -0.027(3)
C6 0.108(4) 0.135(5) 0.093(3) -0.059(3) 0.045(3) -0.065(4)
P2 0.0524(7) 0.0626(8) 0.0626(8) 0.0017(6) 0.0125(6) 0.0093(6)
F1 0.133(3) 0.078(2) 0.201(4) 0.026(2) 0.030(3) 0.001(2)
F2 0.149(3) 0.193(4) 0.077(2) -0.010(2) -0.012(2) 0.003(3)
F3 0.0773(19) 0.159(3) 0.169(3) -0.008(3) 0.053(2) 0.022(2)

loop_
_atom_type_symbol
_atom_type_description
_atom_type_scat_dispersion_real
_atom_type_scat_dispersion_imag
_atom_type_scat_source
C C 0.0033 0.0016 'International Tables Vol C Tables 4.2.6.8 and 6.1.1.4'
H H 0.0000 0.0000 'International Tables Vol C Tables 4.2.6.8 and 6.1.1.4'
O O 0.0106 0.0060 'International Tables Vol C Tables 4.2.6.8 and 6.1.1.4'
F F 0.0171 0.0103 'International Tables Vol C Tables 4.2.6.8 and 6.1.1.4'
P P 0.1023 0.0942 'International Tables Vol C Tables 4.2.6.8 and 6.1.1.4'
S S 0.1246 0.1234 'International Tables Vol C Tables 4.2.6.8 and 6.1.1.4'
Fe Fe 0.3463 0.8444 'International Tables Vol C Tables 4.2.6.8 and 6.1.1.4'

loop_
_geom_angle_atom_site_label_1
_geom_angle_atom_site_label_2
_geom_angle_atom_site_label_3
_geom_angle
_geom_angle_site_symmetry_1
_geom_angle_site_symmetry_3
C2 Fe1 C1 94.2(2) . .
C2 Fe1 S1 167.39(13) . .
C1 Fe1 S1 98.36(16) . .
C2 Fe1 P1 90.44(17) . .
C1 Fe1 P1 93.52(15) . .
S1 Fe1 P1 88.14(4) . .
C2 Fe1 S1 92.42(17) . 2_556
C1 Fe1 S1 100.18(15) . 2_556
S1 Fe1 S1 86.03(4) . 2_556
P1 Fe1 S1 165.75(4) . 2_556
C2 Fe1 Fe1 113.43(13) . 2_556
C1 Fe1 Fe1 141.66(16) . 2_556
S1 Fe1 Fe1 55.85(3) . 2_556
P1 Fe1 Fe1 111.40(3) . 2_556
S1 Fe1 Fe1 54.82(3) 2_556 2_556
C2 Fe1 H1 85.4(10) . .
C1 Fe1 H1 178.7(12) . .
S1 Fe1 H1 82.0(10) . .
P1 Fe1 H1 85.2(9) . .
S1 Fe1 H1 81.1(10) 2_556 .
Fe1 Fe1 H1 39.5(14) 2_556 .
C3 S1 Fe1 111.4(3) . .
C3 S1 Fe1 113.6(2) . 2_556
Fe1 S1 Fe1 69.33(3) . 2_556
S2 S2 C3 76.3(6) 2_556 .
S2 S2 C3 71.9(6) 2_556 2_556
C3 S2 C3 112.7(3) . 2_556
S2 S2 H3D 108.9 2_556 .
C3 S2 H3D 34.1 . .
C3 S2 H3D 133.0 2_556 .
C4 P1 C6 105.7(3) . .
C4 P1 C5 101.4(3) . .
C6 P1 C5 103.2(3) . .
C4 P1 Fe1 114.7(2) . .
C6 P1 Fe1 114.59(16) . .
C5 P1 Fe1 115.6(2) . .
O1 C1 Fe1 179.0(4) . .
O2 C2 Fe1 178.8(5) . .
S2 C3 S2 31.8(2) . 2_556
S2 C3 S1 125.7(4) . .
S2 C3 S1 123.4(3) 2_556 .
S2 C3 H3C 125.1 . .
S2 C3 H3C 106.5 2_556 .
S1 C3 H3C 106.5 . .
S2 C3 H3D 76.1 . .
S2 C3 H3D 106.4 2_556 .
S1 C3 H3D 106.5 . .
H3C C3 H3D 106.6 . .
S2 C3 H3A 106.1 . .
S2 C3 H3A 77.7 2_556 .
S1 C3 H3A 106.2 . .
H3C C3 H3A 36.0 . .
H3D C3 H3A 136.6 . .
S2 C3 H3B 105.5 . .
S2 C3 H3B 127.9 2_556 .
S1 C3 H3B 105.6 . .
H3C C3 H3B 71.7 . .
H3D C3 H3B 36.9 . .
H3A C3 H3B 106.3 . .
P1 C4 H4A 109.5 . .
P1 C4 H4B 109.5 . .
H4A C4 H4B 109.5 . .
P1 C4 H4C 109.5 . .
H4A C4 H4C 109.5 . .
H4B C4 H4C 109.5 . .
P1 C5 H5A 109.5 . .
P1 C5 H5B 109.5 . .
H5A C5 H5B 109.5 . .
P1 C5 H5C 109.5 . .
H5A C5 H5C 109.5 . .
H5B C5 H5C 109.5 . .
P1 C6 H6A 109.5 . .
P1 C6 H6B 109.5 . .
H6A C6 H6B 109.5 . .
P1 C6 H6C 109.5 . .
H6A C6 H6C 109.5 . .
H6B C6 H6C 109.5 . .
F1 P2 F1 180.0(3) 7_556 .
F1 P2 F2 90.6(3) 7_556 7_556
F1 P2 F2 89.4(3) . 7_556
F1 P2 F2 89.4(3) 7_556 .
F1 P2 F2 90.6(3) . .
F2 P2 F2 180.0(3) 7_556 .
F1 P2 F3 89.4(2) 7_556 .
F1 P2 F3 90.6(2) . .
F2 P2 F3 88.8(2) 7_556 .
F2 P2 F3 91.2(2) . .
F1 P2 F3 90.6(2) 7_556 7_556
F1 P2 F3 89.4(2) . 7_556
F2 P2 F3 91.2(2) 7_556 7_556
F2 P2 F3 88.8(2) . 7_556
F3 P2 F3 179.998(1) . 7_556

loop_
_geom_bond_atom_site_label_1
_geom_bond_atom_site_label_2
_geom_bond_distance
_geom_bond_site_symmetry_2
Fe1 C2 1.773(5) .
Fe1 C1 1.775(4) .
Fe1 S1 2.2536(11) .
Fe1 P1 2.2580(11) .
Fe1 S1 2.2820(11) 2_556
Fe1 Fe1 2.5799(10) 2_556
Fe1 H1 1.67(3) .
S1 C3 1.819(5) .
S1 Fe1 2.2820(11) 2_556
S2 S2 0.890(6) 2_556
S2 C3 1.606(8) .
S2 C3 1.642(7) 2_556
S2 H3D 1.6618 .
P1 C4 1.786(5) .
P1 C6 1.811(5) .
P1 C5 1.814(5) .
O1 C1 1.133(5) .
O2 C2 1.136(5) .
C3 S2 1.642(7) 2_556
C3 H3C 0.9601 .
C3 H3D 0.9599 .
C3 H3A 0.9599 .
C3 H3B 0.9601 .
C4 H4A 0.9600 .
C4 H4B 0.9600 .
C4 H4C 0.9600 .
C5 H5A 0.9600 .
C5 H5B 0.9600 .
C5 H5C 0.9600 .
C6 H6A 0.9600 .
C6 H6B 0.9600 .
C6 H6C 0.9600 .
P2 F1 1.555(3) 7_556
P2 F1 1.555(3) .
P2 F2 1.560(3) 7_556
P2 F2 1.560(3) .
P2 F3 1.566(3) .
P2 F3 1.566(3) 7_556

loop_
_geom_torsion_atom_site_label_1
_geom_torsion_atom_site_label_2
_geom_torsion_atom_site_label_3
_geom_torsion_atom_site_label_4
_geom_torsion
_geom_torsion_site_symmetry_1
_geom_torsion_site_symmetry_4
C2 Fe1 S1 C3 142.0(8) . .
C1 Fe1 S1 C3 -41.0(3) . .
P1 Fe1 S1 C3 -134.2(3) . .
S1 Fe1 S1 C3 58.8(3) 2_556 .
Fe1 Fe1 S1 C3 108.2(3) 2_556 .
C2 Fe1 S1 Fe1 33.9(8) . 2_556
C1 Fe1 S1 Fe1 -149.12(15) . 2_556
P1 Fe1 S1 Fe1 117.59(3) . 2_556
S1 Fe1 S1 Fe1 -49.40(4) 2_556 2_556
C2 Fe1 P1 C4 -116.3(3) . .
C1 Fe1 P1 C4 -22.1(3) . .
S1 Fe1 P1 C4 76.2(3) . .
S1 Fe1 P1 C4 142.0(3) 2_556 .
Fe1 Fe1 P1 C4 128.2(3) 2_556 .
C2 Fe1 P1 C6 121.0(3) . .
C1 Fe1 P1 C6 -144.7(3) . .
S1 Fe1 P1 C6 -46.4(3) . .
S1 Fe1 P1 C6 19.4(3) 2_556 .
Fe1 Fe1 P1 C6 5.6(3) 2_556 .
C2 Fe1 P1 C5 1.2(3) . .
C1 Fe1 P1 C5 95.4(3) . .
S1 Fe1 P1 C5 -166.3(2) . .
S1 Fe1 P1 C5 -100.5(3) 2_556 .
Fe1 Fe1 P1 C5 -114.3(2) 2_556 .
C2 Fe1 C1 O1 -107(25) . .
S1 Fe1 C1 O1 73(25) . .
P1 Fe1 C1 O1 162(25) . .
S1 Fe1 C1 O1 -14(25) 2_556 .
Fe1 Fe1 C1 O1 30(25) 2_556 .
C1 Fe1 C2 O2 -144(21) . .
S1 Fe1 C2 O2 33(21) . .
P1 Fe1 C2 O2 -51(21) . .
S1 Fe1 C2 O2 115(21) 2_556 .
Fe1 Fe1 C2 O2 63(21) 2_556 .
C3 S2 C3 S2 63.4(4) 2_556 2_556
S2 S2 C3 S1 -97.3(7) 2_556 .
C3 S2 C3 S1 -34.0(5) 2_556 .
Fe1 S1 C3 S2 -23.8(8) . .
Fe1 S1 C3 S2 52.2(8) 2_556 .
Fe1 S1 C3 S2 -62.5(8) . 2_556
Fe1 S1 C3 S2 13.4(8) 2_556 2_556
